data_7213308
loop_
_publ_author_name
'Lee, Liang-Hui'
'Lynch, Vincent'
'Lagow, Richard J.'

_publ_section_title
;
 The synthesis and structural characterization of the first bis(benzocrown
 ethers) with polyyne linkages&#x200A;&#x2020;
;
_journal_issue 16
_journal_name_full 'Journal of the Chemical Society, Perkin Transactions 1'
_journal_page_first 2805
_journal_paper_doi 10.1039/b001856m
_journal_year 2000
_chemical_formula_sum 'C36 H38 O10'
_chemical_formula_weight 630.66
_chemical_name_systematic
; 
 Bis (benzo-15-crown-5) 1,3,5,7 octatetrayne
;
_space_group_IT_number 2
_symmetry_cell_setting triclinic
_symmetry_space_group_name_Hall '-P 1'
_symmetry_space_group_name_H-M 'P -1'
_atom_sites_solution_hydrogens geom
_atom_sites_solution_primary direct
_atom_sites_solution_secondary difmap
_audit_creation_method SHELXL
_cell_angle_alpha 79.22(4)
_cell_angle_beta 79.78(4)
_cell_angle_gamma 73.48(3)
_cell_formula_units_Z 2
_cell_length_a 8.781(4)
_cell_length_b 8.807(4)
_cell_length_c 21.478(14)
_cell_measurement_reflns_used 36
_cell_measurement_temperature 193(2)
_cell_measurement_theta_max 10.9
_cell_measurement_theta_min 5.1
_cell_volume 1550.6(15)
_computing_cell_refinement 'XSCANS v2.10b, Siemens Analytical'
_computing_data_collection 'XSCANS v2.10b, Siemens Analytical'
_computing_data_reduction 'XSCANS v2.10b, Siemens Analytical'
_computing_structure_refinement 'SHELXL-93 (Sheldrick, 1993)'
_computing_structure_solution 'SHELXS-86 (Sheldrick, 1990)'
_diffrn_ambient_temperature 193(2)
_diffrn_measurement_device 'Siemens P4 '
_diffrn_measurement_method \w-scans
_diffrn_radiation_monochromator graphite
_diffrn_radiation_source 'normal-focus sealed tube'
_diffrn_radiation_type MoK\a
_diffrn_radiation_wavelength 0.71073
_diffrn_reflns_av_R_equivalents 0.1089
_diffrn_reflns_av_sigmaI/netI 0.2364
_diffrn_reflns_limit_h_max 9
_diffrn_reflns_limit_h_min 0
_diffrn_reflns_limit_k_max 9
_diffrn_reflns_limit_k_min -8
_diffrn_reflns_limit_l_max 23
_diffrn_reflns_limit_l_min -22
_diffrn_reflns_number 4261
_diffrn_reflns_theta_max 22.50
_diffrn_reflns_theta_min 2.44
_diffrn_standards_interval_count 97
_diffrn_standards_number 3
_exptl_absorpt_coefficient_mu 0.098
_exptl_absorpt_correction_type none
_exptl_crystal_density_diffrn 1.351
_exptl_crystal_F_000 668
_exptl_crystal_size_max 0.78
_exptl_crystal_size_mid 0.19
_exptl_crystal_size_min 0.05
_refine_diff_density_max 0.304
_refine_diff_density_min -0.242
_refine_diff_density_rms 0.063
_refine_ls_extinction_coef 0.0131(14)
_refine_ls_extinction_expression Fc^*^=kFc[1+0.001xFc^2^\l^3^/sin(2\q)]^-1/4^
_refine_ls_extinction_method SHELXL
_refine_ls_goodness_of_fit_all 1.025
_refine_ls_goodness_of_fit_obs 1.282
_refine_ls_hydrogen_treatment calc
_refine_ls_matrix_type full
_refine_ls_number_parameters 416
_refine_ls_number_reflns 4000
_refine_ls_number_restraints 276
_refine_ls_restrained_S_all 0.996
_refine_ls_restrained_S_obs 1.167
_refine_ls_R_factor_all 0.2412
_refine_ls_R_factor_obs 0.0933
_refine_ls_shift/esd_max 0.001
_refine_ls_shift/esd_mean 0.000
_refine_ls_structure_factor_coef Fsqd
_refine_ls_weighting_details 'w=1/[\s^2^(Fo^2^)+(0.0496P)^2^+1.0292P] where P=(Fo^2^+2Fc^2^)/3'
_refine_ls_weighting_scheme calc
_refine_ls_wR_factor_all 0.2061
_refine_ls_wR_factor_obs 0.1473
_reflns_number_observed 1558
_reflns_number_total 4001
_reflns_observed_criterion >2sigma(I)
_cod_data_source_file b001856msup1.cif
_cod_data_source_block 5
_cod_depositor_comments
;
The following automatic conversions were performed:

'_symmetry_cell_setting' value 'Triclinic' changed to 'triclinic'
according to /home/saulius/struct/CIF-dictionaries/cif_core.dic
dictionary named 'cif_core.dic' version 2.4.2 from 2011-04-26.

Automatic conversion script
Id: cif_fix_values 1891 2012-01-12 08:04:46Z andrius 

The following automatic conversions were performed:

'_refine_ls_weighting_scheme' value 'calc
w=1/[\s^2^(Fo^2^)+(0.0496P)^2^+1.0292P] where P=(Fo^2^+2Fc^2^)/3' was
changed to 'calc'. New tag '_refine_ls_weighting_details' was
created. The value of the new tag was set to
'w=1/[\s^2^(Fo^2^)+(0.0496P)^2^+1.0292P] where P=(Fo^2^+2Fc^2^)/3'.

Automatic conversion script
Id: cif_fix_values 3143 2015-03-26 13:38:13Z robertas 
;
_cod_original_cell_volume 1550.6(14)
_cod_original_sg_symbol_H-M P-1
_cod_database_code 7213308

loop_
_symmetry_equiv_pos_as_xyz
'x, y, z'
'-x, -y, -z'

loop_
_atom_site_aniso_label
_atom_site_aniso_U_11
_atom_site_aniso_U_22
_atom_site_aniso_U_33
_atom_site_aniso_U_23
_atom_site_aniso_U_13
_atom_site_aniso_U_12
O1 0.022(4) 0.046(4) 0.025(3) -0.006(3) -0.011(3) -0.013(3)
O2 0.025(4) 0.058(5) 0.044(4) 0.010(3) -0.014(3) -0.014(3)
O3 0.034(4) 0.059(5) 0.025(4) 0.006(3) -0.012(3) -0.012(3)
O4 0.047(4) 0.036(4) 0.038(4) -0.009(3) -0.021(3) -0.007(3)
O5 0.028(4) 0.063(5) 0.025(4) -0.005(3) -0.004(3) -0.026(3)
O6 0.029(4) 0.057(5) 0.028(4) -0.006(3) -0.016(3) -0.006(3)
O7 0.047(4) 0.037(4) 0.040(4) 0.004(3) -0.025(3) -0.016(3)
O8 0.044(4) 0.046(5) 0.038(4) 0.001(3) -0.010(3) -0.008(4)
O9 0.035(4) 0.035(4) 0.034(4) -0.003(3) -0.019(3) -0.009(3)
O10 0.034(4) 0.060(5) 0.030(4) -0.006(3) -0.009(3) -0.026(4)
C1 0.027(6) 0.037(6) 0.026(5) 0.000(4) -0.004(4) -0.005(5)
C2 0.021(5) 0.054(7) 0.024(5) 0.004(5) -0.003(4) -0.019(5)
C3 0.015(5) 0.044(7) 0.028(5) -0.001(5) -0.013(4) -0.012(5)
C4 0.021(5) 0.053(7) 0.039(6) -0.001(5) -0.003(4) -0.017(5)
C5 0.019(5) 0.043(7) 0.043(6) 0.000(5) -0.012(4) -0.012(4)
C6 0.029(5) 0.046(7) 0.037(6) 0.003(5) -0.019(4) -0.015(5)
C7 0.044(6) 0.045(7) 0.052(6) -0.005(5) -0.028(5) -0.017(5)
C8 0.047(6) 0.039(6) 0.028(5) -0.006(5) -0.014(5) -0.010(5)
C9 0.034(6) 0.044(6) 0.029(5) -0.004(5) -0.012(4) -0.006(5)
C10 0.037(6) 0.056(7) 0.021(5) 0.000(5) -0.004(4) -0.014(5)
C11 0.027(5) 0.044(6) 0.030(5) -0.001(4) -0.006(4) -0.011(5)
C12 0.031(6) 0.036(6) 0.025(5) -0.003(4) -0.023(4) -0.011(5)
C13 0.030(6) 0.038(6) 0.024(5) -0.003(4) -0.012(4) -0.014(5)
C14 0.031(6) 0.039(6) 0.028(5) -0.014(4) -0.020(4) -0.010(5)
C15 0.029(6) 0.032(6) 0.035(6) -0.006(5) -0.006(5) -0.010(5)
C16 0.035(6) 0.046(7) 0.024(5) -0.009(5) -0.004(5) -0.012(5)
C17 0.041(6) 0.046(7) 0.026(6) -0.003(5) -0.008(5) -0.016(5)
C18 0.029(6) 0.050(7) 0.022(5) 0.002(5) -0.006(4) -0.014(5)
C19 0.028(6) 0.050(7) 0.028(6) -0.003(5) -0.002(5) -0.015(5)
C20 0.041(6) 0.035(6) 0.031(6) -0.012(5) -0.008(5) -0.012(5)
C21 0.039(6) 0.042(7) 0.033(6) -0.008(5) -0.009(5) -0.017(5)
C22 0.041(6) 0.042(7) 0.033(6) -0.004(5) -0.014(5) -0.014(5)
C23 0.029(6) 0.043(7) 0.034(6) -0.004(5) -0.013(4) -0.006(5)
C24 0.028(5) 0.039(6) 0.023(5) -0.001(4) -0.003(4) -0.017(5)
C25 0.022(5) 0.049(7) 0.022(5) 0.000(4) -0.005(4) -0.012(5)
C26 0.052(7) 0.052(7) 0.026(5) -0.004(5) -0.010(5) -0.002(5)
C27 0.080(8) 0.042(7) 0.051(7) -0.009(6) -0.030(6) -0.011(6)
C28 0.050(6) 0.050(7) 0.029(5) 0.005(5) -0.029(5) -0.021(5)
C29 0.035(6) 0.048(7) 0.043(6) -0.008(5) -0.010(5) -0.012(5)
C30 0.041(6) 0.073(8) 0.033(6) 0.004(5) -0.012(5) -0.016(6)
C31 0.040(6) 0.041(6) 0.039(6) -0.009(5) -0.013(5) -0.019(5)
C32 0.033(6) 0.046(7) 0.051(6) 0.005(5) -0.019(5) -0.024(5)
C33 0.031(6) 0.039(6) 0.036(6) 0.006(5) -0.018(4) -0.013(5)
C34 0.019(5) 0.038(6) 0.029(5) -0.005(4) -0.018(4) -0.002(4)
C35 0.031(6) 0.043(6) 0.025(5) 0.001(5) -0.009(4) -0.009(5)
C36 0.035(6) 0.041(6) 0.021(5) -0.006(4) -0.011(4) -0.012(5)

loop_
_atom_site_label
_atom_site_type_symbol
_atom_site_fract_x
_atom_site_fract_y
_atom_site_fract_z
_atom_site_U_iso_or_equiv
_atom_site_thermal_displace_type
_atom_site_occupancy
_atom_site_calc_flag
_atom_site_refinement_flags
O1 O -0.3209(6) -0.0608(7) 0.2807(2) 0.029(2) Uani 1 d U
O2 O -0.6086(7) 0.0211(8) 0.2172(3) 0.043(2) Uani 1 d U
O3 O -0.4523(7) 0.2276(8) 0.0695(3) 0.040(2) Uani 1 d U
O4 O -0.1301(7) 0.2362(7) 0.0820(3) 0.039(2) Uani 1 d U
O5 O -0.1020(6) 0.0540(7) 0.2090(3) 0.036(2) Uani 1 d U
O6 O 0.9786(6) 0.4673(7) 0.7748(3) 0.037(2) Uani 1 d U
O7 O 1.1719(7) 0.2688(7) 0.9134(3) 0.039(2) Uani 1 d U
O8 O 1.4947(7) 0.2962(7) 0.8907(3) 0.044(2) Uani 1 d U
O9 O 1.5231(6) 0.4793(7) 0.7632(3) 0.033(2) Uani 1 d U
O10 O 1.2450(7) 0.5291(7) 0.7078(3) 0.038(2) Uani 1 d U
C1 C -0.1304(10) 0.0223(10) 0.4054(4) 0.031(2) Uani 1 d U
H1 H -0.1403(10) 0.0160(10) 0.4510(4) 0.038 Uiso 1 d R
C2 C -0.2389(10) -0.0254(11) 0.3771(4) 0.032(2) Uani 1 d U
H2 H -0.3240(10) -0.0650(11) 0.4032(4) 0.038 Uiso 1 d R
C3 C -0.2237(10) -0.0141(11) 0.3127(4) 0.027(2) Uani 1 d U
C4 C -0.4730(10) -0.0804(12) 0.3133(4) 0.037(3) Uani 1 d U
H4A H -0.5327(10) 0.0161(12) 0.3301(4) 0.044 Uiso 1 d R
H4B H -0.4579(10) -0.1673(12) 0.3479(4) 0.044 Uiso 1 d R
C5 C -0.5623(10) -0.1119(11) 0.2648(4) 0.034(2) Uani 1 d U
H5A H -0.4930(10) -0.2000(11) 0.2447(4) 0.041 Uiso 1 d R
H5B H -0.6564(10) -0.1437(11) 0.2861(4) 0.041 Uiso 1 d R
C6 C -0.4802(10) 0.0402(11) 0.1680(4) 0.036(2) Uani 1 d U
H6A H -0.4124(10) -0.0614(11) 0.1582(4) 0.043 Uiso 1 d R
H6B H -0.4170(10) 0.0984(11) 0.1811(4) 0.043 Uiso 1 d R
C7 C -0.5537(11) 0.1378(11) 0.1098(4) 0.044(3) Uani 1 d U
H7A H -0.5753(11) 0.0663(11) 0.0858(4) 0.052 Uiso 1 d R
H7B H -0.6537(11) 0.2090(11) 0.1241(4) 0.052 Uiso 1 d R
C8 C -0.3138(11) 0.1341(11) 0.0369(4) 0.037(3) Uani 1 d U
H8A H -0.3376(11) 0.1127(11) -0.0021(4) 0.044 Uiso 1 d R
H8B H -0.2761(11) 0.0340(11) 0.0633(4) 0.044 Uiso 1 d R
C9 C -0.1833(10) 0.2239(11) 0.0241(4) 0.036(2) Uani 1 d U
H9A H -0.0945(10) 0.1728(11) -0.0044(4) 0.043 Uiso 1 d R
H9B H -0.2285(10) 0.3297(11) 0.0034(4) 0.043 Uiso 1 d R
C10 C -0.0031(10) 0.1020(11) 0.0999(4) 0.038(3) Uani 1 d U
H10A H 0.0932(10) 0.0996(11) 0.0704(4) 0.046 Uiso 1 d R
H10B H -0.0350(10) 0.0058(11) 0.1011(4) 0.046 Uiso 1 d R
C11 C 0.0218(10) 0.1094(11) 0.1669(4) 0.034(2) Uani 1 d U
H11A H 0.1254(10) 0.0469(11) 0.1773(4) 0.040 Uiso 1 d R
H11B H 0.0110(10) 0.2195(11) 0.1698(4) 0.040 Uiso 1 d R
C12 C -0.0997(10) 0.0428(10) 0.2738(4) 0.028(2) Uani 1 d U
C13 C 0.0064(10) 0.0904(10) 0.3006(4) 0.029(2) Uani 1 d U
H13 H 0.0901(10) 0.1318(10) 0.2741(4) 0.035 Uiso 1 d R
C14 C -0.0068(10) 0.0763(11) 0.3677(4) 0.029(2) Uani 1 d U
C15 C 0.1056(11) 0.1228(11) 0.3958(4) 0.031(2) Uani 1 d U
C16 C 0.2062(11) 0.1573(12) 0.4190(4) 0.034(3) Uani 1 d U
C17 C 0.3158(12) 0.1947(12) 0.4470(4) 0.036(3) Uani 1 d U
C18 C 0.4154(11) 0.2248(11) 0.4716(4) 0.033(3) Uani 1 d U
C19 C 0.5260(11) 0.2552(12) 0.5018(4) 0.035(2) Uani 1 d U
C20 C 0.6214(12) 0.2863(11) 0.5284(4) 0.034(3) Uani 1 d U
C21 C 0.7289(11) 0.3216(12) 0.5588(4) 0.036(3) Uani 1 d U
C22 C 0.8219(11) 0.3539(12) 0.5859(4) 0.037(3) Uani 1 d U
C23 C 0.9336(11) 0.3986(11) 0.6163(4) 0.035(3) Uani 1 d U
C24 C 0.9045(10) 0.4083(10) 0.6819(4) 0.029(2) Uani 1 d U
H24 H 0.8090(10) 0.3849(10) 0.7062(4) 0.034 Uiso 1 d R
C25 C 1.0109(10) 0.4509(11) 0.7107(4) 0.031(2) Uani 1 d U
C26 C 1.0757(11) 0.3394(11) 0.8150(4) 0.045(3) Uani 1 d U
H26A H 1.1806(11) 0.3002(11) 0.7927(4) 0.054 Uiso 1 d R
H26B H 1.0254(11) 0.2530(11) 0.8282(4) 0.054 Uiso 1 d R
C27 C 1.0907(13) 0.3999(12) 0.8718(4) 0.056(3) Uani 1 d U
H27A H 1.1487(13) 0.4805(12) 0.8595(4) 0.067 Uiso 1 d R
H27B H 0.9857(13) 0.4455(12) 0.8927(4) 0.067 Uiso 1 d R
C28 C 1.2472(11) 0.3147(11) 0.9581(4) 0.040(3) Uani 1 d U
H28A H 1.2932(11) 0.2214(11) 0.9865(4) 0.048 Uiso 1 d R
H28B H 1.1649(11) 0.3844(11) 0.9831(4) 0.048 Uiso 1 d R
C29 C 1.3766(10) 0.3961(11) 0.9299(4) 0.041(3) Uani 1 d U
H29A H 1.3307(10) 0.4944(11) 0.9041(4) 0.049 Uiso 1 d R
H29B H 1.4243(10) 0.4207(11) 0.9624(4) 0.049 Uiso 1 d R
C30 C 1.6222(11) 0.3645(12) 0.8618(4) 0.049(3) Uani 1 d U
H30A H 1.7004(11) 0.2873(12) 0.8386(4) 0.059 Uiso 1 d R
H30B H 1.6716(11) 0.3838(12) 0.8949(4) 0.059 Uiso 1 d R
C31 C 1.5790(10) 0.5165(10) 0.8159(4) 0.037(2) Uani 1 d U
H31A H 1.4956(10) 0.5935(10) 0.8374(4) 0.044 Uiso 1 d R
H31B H 1.6692(10) 0.5607(10) 0.8009(4) 0.044 Uiso 1 d R
C32 C 1.4640(11) 0.6206(11) 0.7207(4) 0.040(3) Uani 1 d U
H32A H 1.5514(11) 0.6644(11) 0.6997(4) 0.048 Uiso 1 d R
H32B H 1.3859(11) 0.6998(11) 0.7429(4) 0.048 Uiso 1 d R
C33 C 1.3866(10) 0.5725(11) 0.6725(4) 0.034(2) Uani 1 d U
H33A H 1.3583(10) 0.6569(11) 0.6378(4) 0.041 Uiso 1 d R
H33B H 1.4592(10) 0.4813(11) 0.6554(4) 0.041 Uiso 1 d R
C34 C 1.1512(10) 0.4856(11) 0.6744(4) 0.028(2) Uani 1 d U
C35 C 1.1799(11) 0.4762(11) 0.6099(4) 0.033(2) Uani 1 d U
H35 H 1.2723(11) 0.5048(11) 0.5849(4) 0.040 Uiso 1 d R
C36 C 1.0730(10) 0.4302(10) 0.5807(4) 0.030(2) Uani 1 d U
H36 H 1.0958(10) 0.4155(10) 0.5365(4) 0.036 Uiso 1 d R

loop_
_atom_type_symbol
_atom_type_description
_atom_type_scat_dispersion_real
_atom_type_scat_dispersion_imag
_atom_type_scat_source
C C 0.0033 0.0016 'International Tables Vol C Tables 4.2.6.8 and 6.1.1.4'
H H 0.0000 0.0000 'International Tables Vol C Tables 4.2.6.8 and 6.1.1.4'
O O 0.0106 0.0060 'International Tables Vol C Tables 4.2.6.8 and 6.1.1.4'

loop_
_geom_angle_atom_site_label_1
_geom_angle_atom_site_label_2
_geom_angle_atom_site_label_3
_geom_angle
C3 O1 C4 119.0(6)
C5 O2 C6 112.8(6)
C8 O3 C7 114.5(7)
C10 O4 C9 111.9(6)
C12 O5 C11 117.4(6)
C25 O6 C26 113.8(6)
C27 O7 C28 113.6(7)
C30 O8 C29 112.9(7)
C32 O9 C31 111.0(7)
C34 O10 C33 117.3(7)
C14 C1 C2 120.0(8)
C14 C1 H1 119.3(5)
C2 C1 H1 120.7(5)
C3 C2 C1 119.7(8)
C3 C2 H2 119.8(5)
C1 C2 H2 120.4(5)
C2 C3 O1 124.1(8)
C2 C3 C12 120.7(8)
O1 C3 C12 115.1(7)
O1 C4 C5 107.6(7)
O1 C4 H4A 109.5(4)
C5 C4 H4A 109.5(5)
O1 C4 H4B 110.2(4)
C5 C4 H4B 111.1(5)
H4A C4 H4B 109.0
O2 C5 C4 113.9(8)
O2 C5 H5A 109.3(5)
C4 C5 H5A 107.3(5)
O2 C5 H5B 108.5(4)
C4 C5 H5B 109.9(5)
H5A C5 H5B 107.7
O2 C6 C7 107.4(7)
O2 C6 H6A 111.5(4)
C7 C6 H6A 110.7(5)
O2 C6 H6B 109.9(4)
C7 C6 H6B 108.3(5)
H6A C6 H6B 109.0
O3 C7 C6 112.8(7)
O3 C7 H7A 109.2(5)
C6 C7 H7A 108.4(5)
O3 C7 H7B 109.8(5)
C6 C7 H7B 108.2(5)
H7A C7 H7B 108.4
O3 C8 C9 108.3(8)
O3 C8 H8A 110.3(4)
C9 C8 H8A 111.7(4)
O3 C8 H8B 109.7(4)
C9 C8 H8B 108.2(5)
H8A C8 H8B 108.7
O4 C9 C8 112.3(7)
O4 C9 H9A 110.3(4)
C8 C9 H9A 110.1(5)
O4 C9 H9B 108.8(4)
C8 C9 H9B 107.2(5)
H9A C9 H9B 108.0
O4 C10 C11 107.8(7)
O4 C10 H10A 111.6(4)
C11 C10 H10A 111.7(5)
O4 C10 H10B 108.9(5)
C11 C10 H10B 107.6(5)
H10A C10 H10B 109.1
O5 C11 C10 106.8(7)
O5 C11 H11A 110.8(4)
C10 C11 H11A 112.9(5)
O5 C11 H11B 110.1(4)
C10 C11 H11B 107.3(5)
H11A C11 H11B 109.0
C13 C12 O5 125.0(8)
C13 C12 C3 120.3(8)
O5 C12 C3 114.6(7)
C12 C13 C14 119.3(8)
C12 C13 H13 120.7(5)
C14 C13 H13 120.0(5)
C1 C14 C13 119.8(8)
C1 C14 C15 120.7(8)
C13 C14 C15 119.5(8)
C16 C15 C14 177.5(10)
C15 C16 C17 178.1(11)
C18 C17 C16 178.6(12)
C17 C18 C19 177.7(10)
C20 C19 C18 178.2(12)
C19 C20 C21 179.7(9)
C22 C21 C20 179.2(11)
C21 C22 C23 177.5(11)
C36 C23 C24 119.3(9)
C36 C23 C22 120.2(8)
C24 C23 C22 120.5(9)
C25 C24 C23 120.4(8)
C25 C24 H24 120.9(5)
C23 C24 H24 118.7(5)
C24 C25 O6 120.3(8)
C24 C25 C34 120.4(8)
O6 C25 C34 119.2(8)
O6 C26 C27 109.0(8)
O6 C26 H26A 111.0(4)
C27 C26 H26A 109.0(6)
O6 C26 H26B 110.0(5)
C27 C26 H26B 108.6(6)
H26A C26 H26B 109.1
O7 C27 C26 107.8(8)
O7 C27 H27A 111.2(5)
C26 C27 H27A 109.4(6)
O7 C27 H27B 109.6(5)
C26 C27 H27B 109.3(6)
H27A C27 H27B 109.5
O7 C28 C29 115.9(7)
O7 C28 H28A 109.2(5)
C29 C28 H28A 107.3(5)
O7 C28 H28B 107.4(5)
C29 C28 H28B 109.0(5)
H28A C28 H28B 107.8
O8 C29 C28 109.1(8)
O8 C29 H29A 109.1(4)
C28 C29 H29A 108.5(5)
O8 C29 H29B 110.1(4)
C28 C29 H29B 111.6(5)
H29A C29 H29B 108.4
O8 C30 C31 116.1(8)
O8 C30 H30A 108.0(5)
C31 C30 H30A 107.4(5)
O8 C30 H30B 108.4(5)
C31 C30 H30B 108.9(5)
H30A C30 H30B 107.7
O9 C31 C30 107.5(7)
O9 C31 H31A 110.2(4)
C30 C31 H31A 108.9(5)
O9 C31 H31B 110.1(4)
C30 C31 H31B 111.5(5)
H31A C31 H31B 108.6
O9 C32 C33 107.0(8)
O9 C32 H32A 109.4(4)
C33 C32 H32A 110.6(5)
O9 C32 H32B 111.6(5)
C33 C32 H32B 109.3(5)
H32A C32 H32B 109.0
O10 C33 C32 105.8(7)
O10 C33 H33A 110.5(4)
C32 C33 H33A 112.7(5)
O10 C33 H33B 109.7(4)
C32 C33 H33B 109.1(5)
H33A C33 H33B 108.9
O10 C34 C35 125.8(8)
O10 C34 C25 115.0(8)
C35 C34 C25 119.2(8)
C34 C35 C36 120.4(9)
C34 C35 H35 119.2(5)
C36 C35 H35 120.4(5)
C23 C36 C35 120.2(8)
C23 C36 H36 118.7(5)
C35 C36 H36 121.0(5)

loop_
_geom_bond_atom_site_label_1
_geom_bond_atom_site_label_2
_geom_bond_distance
O1 C3 1.373(10)
O1 C4 1.434(9)
O2 C5 1.418(9)
O2 C6 1.426(9)
O3 C8 1.412(9)
O3 C7 1.427(9)
O4 C10 1.422(9)
O4 C9 1.435(9)
O5 C12 1.380(9)
O5 C11 1.423(8)
O6 C25 1.382(9)
O6 C26 1.447(9)
O7 C27 1.418(10)
O7 C28 1.430(9)
O8 C30 1.413(10)
O8 C29 1.416(9)
O9 C32 1.424(9)
O9 C31 1.436(9)
O10 C34 1.353(10)
O10 C33 1.447(9)
C1 C14 1.377(11)
C1 C2 1.408(12)
C1 H1 0.96
C2 C3 1.353(10)
C2 H2 0.96
C3 C12 1.402(11)
C4 C5 1.516(11)
C4 H4A 0.96
C4 H4B 0.96
C5 H5A 0.96
C5 H5B 0.96
C6 C7 1.512(10)
C6 H6A 0.96
C6 H6B 0.96
C7 H7A 0.96
C7 H7B 0.96
C8 C9 1.528(11)
C8 H8A 0.96
C8 H8B 0.96
C9 H9A 0.96
C9 H9B 0.96
C10 C11 1.508(10)
C10 H10A 0.96
C10 H10B 0.96
C11 H11A 0.96
C11 H11B 0.96
C12 C13 1.370(11)
C13 C14 1.411(10)
C13 H13 0.96
C14 C15 1.427(12)
C15 C16 1.220(12)
C16 C17 1.362(13)
C17 C18 1.211(13)
C18 C19 1.367(13)
C19 C20 1.210(13)
C20 C21 1.370(13)
C21 C22 1.204(13)
C22 C23 1.444(13)
C23 C36 1.393(11)
C23 C24 1.401(11)
C24 C25 1.374(12)
C24 H24 0.96
C25 C34 1.415(11)
C26 C27 1.460(11)
C26 H26A 0.96
C26 H26B 0.96
C27 H27A 0.96
C27 H27B 0.96
C28 C29 1.493(11)
C28 H28A 0.96
C28 H28B 0.96
C29 H29A 0.96
C29 H29B 0.96
C30 C31 1.503(11)
C30 H30A 0.96
C30 H30B 0.96
C31 H31A 0.96
C31 H31B 0.96
C32 C33 1.513(11)
C32 H32A 0.96
C32 H32B 0.96
C33 H33A 0.96
C33 H33B 0.96
C34 C35 1.378(10)
C35 C36 1.399(12)
C35 H35 0.96
C36 H36 0.96
